data_4332203
loop_
_publ_author_name
'Teixidor, Francesc'
'Barber\`a, Gemma'
'Vi\~nas, Clara'
'Sillanp\"a\"a, Reijo'
'Kivek\"as, Raikko'

_publ_section_title
;
 Synthesis of Boron-Iodinatedo-Carborane Derivatives. Water Stability of
 the Periodinated Monoprotic Salt
;
_journal_issue 9
_journal_name_full 'Inorganic Chemistry'
_journal_page_first 3496
_journal_page_last 3498
_journal_paper_doi 10.1021/ic060124y
_journal_volume 45
_journal_year 2006
_chemical_formula_moiety
;
 C2 H2 B10 I10, 1.350(C2 H6 O1 S1), 0.650(C3 H6 O1)
;
_chemical_formula_sum 'C6.65 H14 B10 I10 O2 S1.35'
_chemical_formula_weight 1546.36
_chemical_name_systematic
; 
 ? 
;
_space_group_IT_number 61
_symmetry_cell_setting orthorhombic
_symmetry_space_group_name_Hall '-P 2ac 2ab'
_symmetry_space_group_name_H-M 'P b c a'
_atom_sites_solution_hydrogens geom
_atom_sites_solution_primary direct
_atom_sites_solution_secondary difmap
_audit_creation_method SHELXL-97
_cell_angle_alpha 90.00
_cell_angle_beta 90.00
_cell_angle_gamma 90.00
_cell_formula_units_Z 8
_cell_length_a 17.0878(2)
_cell_length_b 19.0063(2)
_cell_length_c 19.9227(2)
_cell_measurement_reflns_used 6250
_cell_measurement_temperature 173(2)
_cell_measurement_theta_max 25.028
_cell_measurement_theta_min 1.018
_cell_volume 6470.41(12)
_computing_cell_refinement 'HKL Scalepack (Otwinowsky & Minor, 1997)'
_computing_data_collection 'Collect (Nonius BV, 1997-2000)'
_computing_data_reduction
;
HKL Denzo and Scalepack (Otwinowsky & Minor, 1997)
;
_computing_molecular_graphics 'SHELXTL/PC (Sheldrick, 1990)'
_computing_publication_material 'SHELXL-97 (Sheldrick, 1997)'
_computing_structure_refinement 'SHELXL-97 (Sheldrick, 1997)'
_computing_structure_solution 'SHELXS-97 (Sheldrick, 1990)'
_diffrn_ambient_temperature 173(2)
_diffrn_detector 'CCD plate'
_diffrn_detector_area_resol_mean 9
_diffrn_measured_fraction_theta_full 0.996
_diffrn_measured_fraction_theta_max 0.996
_diffrn_measurement_device '95mm CCD camera on \k-goniostat'
_diffrn_measurement_device_type KappaCCD
_diffrn_measurement_method 'CCD rotation images, thick slices'
_diffrn_radiation_monochromator 'horizonally mounted graphite crystal'
_diffrn_radiation_probe x-ray
_diffrn_radiation_type Mok\a
_diffrn_radiation_wavelength 0.71073
_diffrn_reflns_av_R_equivalents 0.0712
_diffrn_reflns_av_sigmaI/netI 0.0510
_diffrn_reflns_limit_h_max 20
_diffrn_reflns_limit_h_min -19
_diffrn_reflns_limit_k_max 22
_diffrn_reflns_limit_k_min -21
_diffrn_reflns_limit_l_max 23
_diffrn_reflns_limit_l_min -20
_diffrn_reflns_number 45611
_diffrn_reflns_theta_full 25.03
_diffrn_reflns_theta_max 25.03
_diffrn_reflns_theta_min 2.96
_diffrn_source 'Enraf Nonius FR590'
_diffrn_standards_decay_% 0
_exptl_absorpt_coefficient_mu 9.673
_exptl_absorpt_correction_T_max 0.5611
_exptl_absorpt_correction_T_min 0.3296
_exptl_absorpt_correction_type refdelf
_exptl_absorpt_process_details
;
Sheldrick, G.M. (anon) SHELX97 Release 97-2 (1998)
I/sigma threshold for reflections     =   5.000
Delta(U)/lambda**2                    =   0.000
Highest even order spherical harmonic =       6
Highest odd  order spherical harmonic =       3
;
_exptl_crystal_colour colourless
_exptl_crystal_density_diffrn 3.175
_exptl_crystal_density_meas ?
_exptl_crystal_density_method 'not measured'
_exptl_crystal_description prism
_exptl_crystal_F_000 5372
_exptl_crystal_size_max 0.10
_exptl_crystal_size_mid 0.08
_exptl_crystal_size_min 0.06
_refine_diff_density_max 1.093
_refine_diff_density_min -1.026
_refine_diff_density_rms 0.198
_refine_ls_extinction_coef 0.000066(5)
_refine_ls_extinction_expression Fc^*^=kFc[1+0.001xFc^2^\l^3^/sin(2\q)]^-1/4^
_refine_ls_extinction_method SHELXL
_refine_ls_goodness_of_fit_ref 1.023
_refine_ls_hydrogen_treatment constr
_refine_ls_matrix_type full
_refine_ls_number_parameters 271
_refine_ls_number_reflns 5709
_refine_ls_number_restraints 33
_refine_ls_restrained_S_all 1.049
_refine_ls_R_factor_all 0.0630
_refine_ls_R_factor_gt 0.0318
_refine_ls_shift/su_max 0.002
_refine_ls_shift/su_mean 0.000
_refine_ls_structure_factor_coef Fsqd
_refine_ls_weighting_details
;
 w=1/[\s^2^(Fo^2^)+(0.0126P)^2^+18.9644P] where P=(Fo^2^+2Fc^2^)/3 
;
_refine_ls_weighting_scheme calc
_refine_ls_wR_factor_gt 0.0482
_refine_ls_wR_factor_ref 0.0535
_reflns_number_gt 4088
_reflns_number_total 5709
_reflns_threshold_expression >2sigma(I)
_cod_data_source_file ic060124ysup1.cif
_cod_data_source_block gemma18
_cod_depositor_comments
;
The following automatic conversions were performed:

'_exptl_crystal_density_meas' value 'not measured' was changed to '?'
- the value is perceived as not measured.

Automatic conversion script
Id: cif_fix_values 3008 2015-01-20 13:52:24Z robertas 
;
_cod_database_code 4332203
_exptl_absorpt_factor_mur 0.000
_exptl_absorpt_rmerge_before 0.0645
_exptl_absorpt_rmerge_after 0.0359

loop_
_symmetry_equiv_pos_as_xyz
'x, y, z'
'-x+1/2, -y, z+1/2'
'x+1/2, -y+1/2, -z'
'-x, y+1/2, -z+1/2'
'-x, -y, -z'
'x-1/2, y, -z-1/2'
'-x-1/2, y-1/2, z'
'x, -y-1/2, z-1/2'

loop_
_atom_site_label
_atom_site_type_symbol
_atom_site_fract_x
_atom_site_fract_y
_atom_site_fract_z
_atom_site_U_iso_or_equiv
_atom_site_adp_type
_atom_site_occupancy
_atom_site_calc_flag
_atom_site_refinement_flags
_atom_site_disorder_assembly
_atom_site_disorder_group
I3 I 0.85322(3) -0.00269(2) 0.37438(3) 0.03612(15) Uani 1 d . . .
I4 I 0.96554(3) 0.10866(2) 0.51340(2) 0.03058(14) Uani 1 d . . .
I5 I 1.04592(3) 0.28097(2) 0.42473(3) 0.03064(14) Uani 1 d . . .
I6 I 0.98294(3) 0.26485(3) 0.22989(2) 0.03367(15) Uani 1 d . . .
I7 I 0.66537(3) 0.10733(2) 0.30808(3) 0.03845(16) Uani 1 d . . .
I8 I 0.72279(3) 0.11295(2) 0.50896(3) 0.03284(14) Uani 1 d . . .
I9 I 0.84512(3) 0.29597(2) 0.54167(2) 0.03347(14) Uani 1 d . . .
I10 I 0.85744(3) 0.40134(2) 0.36240(2) 0.02824(14) Uani 1 d . . .
I11 I 0.74615(3) 0.27770(2) 0.21856(2) 0.03155(14) Uani 1 d . . .
I12 I 0.65711(3) 0.29451(2) 0.41172(2) 0.02550(13) Uani 1 d . . .
C1 C 0.9273(4) 0.1603(3) 0.3558(3) 0.0178(16) Uiso 1 d . . .
H1 H 0.9830 0.1320 0.3436 0.021 Uiso 1 calc R . .
C2 C 0.8529(4) 0.1590(3) 0.3038(3) 0.0195(16) Uiso 1 d . . .
H2 H 0.8560 0.1299 0.2550 0.023 Uiso 1 calc R . .
B3 B 0.8474(5) 0.1093(4) 0.3765(4) 0.0204(19) Uani 1 d . . .
B4 B 0.8978(5) 0.1607(4) 0.4375(4) 0.020(2) Uani 1 d . . .
B5 B 0.9348(5) 0.2396(4) 0.3969(4) 0.022(2) Uani 1 d . . .
B6 B 0.9069(5) 0.2354(4) 0.3095(4) 0.021(2) Uani 1 d . . .
B7 B 0.7662(5) 0.1594(4) 0.3470(4) 0.021(2) Uani 1 d . . .
B8 B 0.7938(5) 0.1627(4) 0.4330(4) 0.020(2) Uani 1 d . . .
B9 B 0.8469(5) 0.2428(4) 0.4471(4) 0.0179(19) Uani 1 d . . .
B10 B 0.8525(5) 0.2892(3) 0.3679(4) 0.0183(19) Uani 1 d . . .
B11 B 0.8016(5) 0.2375(4) 0.3067(4) 0.020(2) Uani 1 d . . .
B12 B 0.7658(5) 0.2415(4) 0.3904(4) 0.0182(19) Uani 1 d U . .
S1A S 1.0888(5) 0.0254(3) 0.3676(3) 0.033(3) Uani 0.350(11) d PDU A 1
O1A O 1.0546(12) 0.0692(9) 0.3118(9) 0.037(8) Uiso 0.350(11) d PD A 1
C14A C 1.1718(18) 0.0748(19) 0.392(2) 0.050(14) Uiso 0.350(11) d PD A 1
H14A H 1.2081 0.0787 0.3544 0.075 Uiso 0.350(11) calc PR A 1
H14B H 1.1980 0.0511 0.4298 0.075 Uiso 0.350(11) calc PR A 1
H14C H 1.1553 0.1219 0.4064 0.075 Uiso 0.350(11) calc PR A 1
C15A C 1.1378(15) -0.0462(11) 0.3299(13) 0.022(7) Uiso 0.350(11) d PD A 1
H15A H 1.0993 -0.0807 0.3143 0.033 Uiso 0.350(11) calc PR A 1
H15B H 1.1726 -0.0683 0.3628 0.033 Uiso 0.350(11) calc PR A 1
H15C H 1.1686 -0.0293 0.2917 0.033 Uiso 0.350(11) calc PR A 1
O1B O 1.0555(7) 0.0555(6) 0.3293(6) 0.045(4) Uiso 0.650(11) d PD A 2
C13B C 1.1184(7) 0.0377(6) 0.3525(6) 0.039(5) Uiso 0.650(11) d PD A 2
C14B C 1.1633(11) 0.0798(10) 0.4042(10) 0.045(7) Uiso 0.650(11) d PD A 2
H14D H 1.1328 0.1213 0.4170 0.067 Uiso 0.650(11) calc PR A 2
H14E H 1.2135 0.0947 0.3852 0.067 Uiso 0.650(11) calc PR A 2
H14F H 1.1727 0.0506 0.4439 0.067 Uiso 0.650(11) calc PR A 2
C15B C 1.1562(9) -0.0311(7) 0.3291(7) 0.033(5) Uiso 0.650(11) d PD A 2
H15D H 1.1159 -0.0622 0.3107 0.049 Uiso 0.650(11) calc PR A 2
H15E H 1.1817 -0.0542 0.3673 0.049 Uiso 0.650(11) calc PR A 2
H15F H 1.1953 -0.0209 0.2944 0.049 Uiso 0.650(11) calc PR A 2
S2A S 0.8817(4) 0.0170(3) 0.1388(3) 0.064(2) Uani 0.524(9) d PDU B 1
O2A O 0.8509(9) 0.0762(6) 0.1801(6) 0.049(4) Uiso 0.524(9) d P B 1
C16A C 0.9243(12) -0.0419(9) 0.1983(9) 0.058(6) Uiso 0.524(9) d PD B 1
H16A H 0.9808 -0.0335 0.2008 0.086 Uiso 0.524(9) calc PR B 1
H16B H 0.9146 -0.0906 0.1842 0.086 Uiso 0.524(9) calc PR B 1
H16C H 0.9008 -0.0340 0.2425 0.086 Uiso 0.524(9) calc PR B 1
C17A C 0.9669(14) 0.0486(14) 0.0929(12) 0.100(11) Uiso 0.524(9) d PD B 1
H17A H 0.9499 0.0723 0.0518 0.150 Uiso 0.524(9) calc PR B 1
H17B H 1.0006 0.0087 0.0813 0.150 Uiso 0.524(9) calc PR B 1
H17C H 0.9962 0.0818 0.1210 0.150 Uiso 0.524(9) calc PR B 1
S2B S 0.9423(4) 0.0372(3) 0.1661(3) 0.071(3) Uani 0.476(9) d PD B 2
O2B O 0.8797(8) 0.0905(6) 0.1726(6) 0.036(4) Uiso 0.476(9) d PD B 2
C16B C 0.8942(15) -0.0468(9) 0.1816(11) 0.074(9) Uiso 0.476(9) d PD B 2
H16D H 0.8801 -0.0502 0.2292 0.112 Uiso 0.476(9) calc PR B 2
H16E H 0.9299 -0.0853 0.1699 0.112 Uiso 0.476(9) calc PR B 2
H16F H 0.8469 -0.0501 0.1540 0.112 Uiso 0.476(9) calc PR B 2
C17B C 0.9612(15) 0.0291(13) 0.0786(8) 0.066(9) Uiso 0.476(9) d PD B 2
H17D H 0.9118 0.0218 0.0546 0.099 Uiso 0.476(9) calc PR B 2
H17E H 0.9959 -0.0111 0.0708 0.099 Uiso 0.476(9) calc PR B 2
H17F H 0.9863 0.0721 0.0622 0.099 Uiso 0.476(9) calc PR B 2

loop_
_atom_site_aniso_label
_atom_site_aniso_U_11
_atom_site_aniso_U_22
_atom_site_aniso_U_33
_atom_site_aniso_U_23
_atom_site_aniso_U_13
_atom_site_aniso_U_12
I3 0.0328(4) 0.0161(2) 0.0595(4) -0.0025(2) -0.0062(3) 0.0018(2)
I4 0.0260(3) 0.0318(3) 0.0339(3) 0.0123(2) -0.0077(3) 0.0008(2)
I5 0.0206(3) 0.0317(3) 0.0397(3) 0.0075(2) -0.0085(2) -0.0079(2)
I6 0.0285(4) 0.0444(3) 0.0281(3) 0.0073(2) 0.0126(3) 0.0040(2)
I7 0.0299(4) 0.0298(3) 0.0557(4) -0.0067(3) -0.0160(3) -0.0032(2)
I8 0.0241(3) 0.0349(3) 0.0395(3) 0.0161(2) 0.0093(3) 0.0016(2)
I9 0.0446(4) 0.0363(3) 0.0195(3) -0.0068(2) -0.0001(3) 0.0007(3)
I10 0.0313(3) 0.0158(2) 0.0376(3) 0.0036(2) 0.0012(3) -0.0007(2)
I11 0.0329(3) 0.0402(3) 0.0216(3) 0.0048(2) -0.0065(3) 0.0062(2)
I12 0.0196(3) 0.0248(2) 0.0321(3) 0.0022(2) 0.0065(2) 0.0067(2)
B3 0.021(5) 0.016(4) 0.025(5) -0.004(3) 0.004(4) -0.001(4)
B4 0.017(6) 0.016(4) 0.028(5) 0.005(4) -0.002(4) 0.000(3)
B5 0.025(6) 0.018(4) 0.024(5) -0.002(4) -0.006(4) -0.001(4)
B6 0.023(6) 0.023(4) 0.018(5) 0.003(4) 0.006(4) 0.007(4)
B7 0.023(6) 0.019(4) 0.020(5) 0.002(4) -0.006(4) -0.006(4)
B8 0.018(6) 0.018(4) 0.023(5) 0.005(4) -0.001(4) 0.001(4)
B9 0.026(6) 0.016(4) 0.013(4) -0.002(3) 0.002(4) -0.003(4)
B10 0.020(5) 0.012(4) 0.023(5) 0.000(3) 0.000(4) 0.000(3)
B11 0.024(6) 0.017(4) 0.018(4) 0.002(3) 0.006(4) 0.005(4)
B12 0.014(5) 0.017(4) 0.024(4) 0.003(3) 0.003(4) -0.001(3)
S1A 0.037(5) 0.030(4) 0.032(4) 0.010(3) 0.005(3) 0.007(3)
S2A 0.052(4) 0.079(3) 0.061(3) -0.032(3) -0.007(3) 0.010(3)
S2B 0.069(6) 0.075(4) 0.070(5) -0.016(3) -0.002(4) 0.012(4)

loop_
_atom_type_symbol
_atom_type_description
_atom_type_scat_dispersion_real
_atom_type_scat_dispersion_imag
_atom_type_scat_source
C C 0.0033 0.0016 'International Tables Vol C Tables 4.2.6.8 and 6.1.1.4'
H H 0.0000 0.0000 'International Tables Vol C Tables 4.2.6.8 and 6.1.1.4'
B B 0.0013 0.0007 'International Tables Vol C Tables 4.2.6.8 and 6.1.1.4'
I I -0.4742 1.8119 'International Tables Vol C Tables 4.2.6.8 and 6.1.1.4'
O O 0.0106 0.0060 'International Tables Vol C Tables 4.2.6.8 and 6.1.1.4'
S S 0.1246 0.1234 'International Tables Vol C Tables 4.2.6.8 and 6.1.1.4'

loop_
_geom_angle_atom_site_label_1
_geom_angle_atom_site_label_2
_geom_angle_atom_site_label_3
_geom_angle
C2 C1 B4 111.9(5)
C2 C1 B5 111.8(5)
B4 C1 B5 64.2(4)
C2 C1 B3 61.9(4)
B4 C1 B3 62.5(4)
B5 C1 B3 116.0(5)
C2 C1 B6 61.4(4)
B4 C1 B6 116.4(5)
B5 C1 B6 63.1(4)
B3 C1 B6 115.5(6)
C2 C1 H1 121.0
B4 C1 H1 117.4
B5 C1 H1 117.5
B3 C1 H1 117.0
B6 C1 H1 116.8
C1 C2 B7 110.7(5)
C1 C2 B6 62.0(4)
B7 C2 B6 115.3(5)
C1 C2 B11 111.0(5)
B7 C2 B11 62.8(4)
B6 C2 B11 62.8(4)
C1 C2 B3 61.5(4)
B7 C2 B3 62.3(4)
B6 C2 B3 115.7(5)
B11 C2 B3 114.5(5)
C1 C2 H2 121.2
B7 C2 H2 118.7
B6 C2 H2 116.6
B11 C2 H2 118.6
B3 C2 H2 117.3
C1 B3 C2 56.6(4)
C1 B3 B8 103.9(5)
C2 B3 B8 104.3(5)
C1 B3 B4 58.1(4)
C2 B3 B4 104.2(5)
B8 B3 B4 60.2(4)
C1 B3 B7 103.7(5)
C2 B3 B7 58.3(4)
B8 B3 B7 60.1(4)
B4 B3 B7 108.0(5)
C1 B3 I3 121.3(5)
C2 B3 I3 121.7(4)
B8 B3 I3 127.6(5)
B4 B3 I3 122.6(5)
B7 B3 I3 124.3(5)
C1 B4 B8 104.3(5)
C1 B4 B3 59.3(4)
B8 B4 B3 59.6(4)
C1 B4 B9 104.4(5)
B8 B4 B9 60.2(4)
B3 B4 B9 108.4(6)
C1 B4 B5 58.3(4)
B8 B4 B5 107.9(5)
B3 B4 B5 108.5(5)
B9 B4 B5 59.9(4)
C1 B4 I4 120.8(5)
B8 B4 I4 125.7(5)
B3 B4 I4 119.3(4)
B9 B4 I4 125.9(5)
B5 B4 I4 120.4(5)
C1 B5 B10 104.4(5)
C1 B5 B9 103.3(5)
B10 B5 B9 60.4(4)
C1 B5 B6 58.8(4)
B10 B5 B6 60.4(4)
B9 B5 B6 108.4(6)
C1 B5 B4 57.5(4)
B10 B5 B4 107.7(6)
B9 B5 B4 59.4(4)
B6 B5 B4 107.4(5)
C1 B5 I5 121.0(5)
B10 B5 I5 126.2(4)
B9 B5 I5 125.8(5)
B6 B5 I5 120.2(5)
B4 B5 I5 119.9(5)
C2 B6 C1 56.6(4)
C2 B6 B11 58.8(4)
C1 B6 B11 103.7(5)
C2 B6 B5 104.1(5)
C1 B6 B5 58.1(4)
B11 B6 B5 107.1(5)
C2 B6 B10 104.1(5)
C1 B6 B10 103.1(5)
B11 B6 B10 59.6(4)
B5 B6 B10 59.3(4)
C2 B6 I6 120.0(5)
C1 B6 I6 119.4(5)
B11 B6 I6 125.5(5)
B5 B6 I6 123.1(5)
B10 B6 I6 130.2(5)
C2 B7 B8 104.7(6)
C2 B7 B3 59.4(4)
B8 B7 B3 59.6(4)
C2 B7 B12 104.5(5)
B8 B7 B12 60.3(4)
B3 B7 B12 108.1(5)
C2 B7 B11 59.1(4)
B8 B7 B11 108.2(5)
B3 B7 B11 109.1(6)
B12 B7 B11 59.6(4)
C2 B7 I7 120.9(5)
B8 B7 I7 125.6(5)
B3 B7 I7 120.0(4)
B12 B7 I7 125.4(5)
B11 B7 I7 119.6(5)
B3 B8 B7 60.3(4)
B3 B8 B4 60.2(5)
B7 B8 B4 108.3(6)
B3 B8 B12 108.5(5)
B7 B8 B12 60.1(4)
B4 B8 B12 108.0(5)
B3 B8 B9 108.9(6)
B7 B8 B9 108.4(5)
B4 B8 B9 60.4(4)
B12 B8 B9 59.9(4)
B3 B8 I8 119.1(4)
B7 B8 I8 120.7(5)
B4 B8 I8 121.1(5)
B12 B8 I8 123.3(5)
B9 B8 I8 123.1(5)
B12 B9 B8 59.9(4)
B12 B9 B4 107.2(5)
B8 B9 B4 59.4(4)
B12 B9 B5 107.1(5)
B8 B9 B5 107.8(5)
B4 B9 B5 60.6(4)
B12 B9 B10 59.8(4)
B8 B9 B10 107.7(5)
B4 B9 B10 107.8(5)
B5 B9 B10 59.3(4)
B12 B9 I9 123.4(5)
B8 B9 I9 122.1(5)
B4 B9 I9 120.8(5)
B5 B9 I9 121.1(5)
B10 B9 I9 122.6(4)
B5 B10 B11 108.2(5)
B5 B10 B12 107.7(5)
B11 B10 B12 59.5(4)
B5 B10 B6 60.3(4)
B11 B10 B6 60.0(4)
B12 B10 B6 107.5(5)
B5 B10 B9 60.2(4)
B11 B10 B9 107.5(5)
B12 B10 B9 59.5(4)
B6 B10 B9 108.2(5)
B5 B10 I10 120.7(5)
B11 B10 I10 122.1(5)
B12 B10 I10 123.3(5)
B6 B10 I10 120.7(5)
B9 B10 I10 122.2(4)
C2 B11 B12 104.0(5)
C2 B11 B10 104.4(5)
B12 B11 B10 60.3(4)
C2 B11 B7 58.2(4)
B12 B11 B7 59.9(4)
B10 B11 B7 108.2(5)
C2 B11 B6 58.4(4)
B12 B11 B6 108.4(6)
B10 B11 B6 60.4(4)
B7 B11 B6 107.7(5)
C2 B11 I11 120.4(5)
B12 B11 I11 127.1(5)
B10 B11 I11 125.4(4)
B7 B11 I11 121.0(5)
B6 B11 I11 118.5(5)
B11 B12 B7 60.4(4)
B11 B12 B8 108.4(5)
B7 B12 B8 59.7(4)
B11 B12 B9 109.0(6)
B7 B12 B9 108.3(5)
B8 B12 B9 60.2(4)
B11 B12 B10 60.2(4)
B7 B12 B10 108.5(5)
B8 B12 B10 108.7(6)
B9 B12 B10 60.7(4)
B11 B12 I12 120.1(5)
B7 B12 I12 120.5(5)
B8 B12 I12 122.0(5)
B9 B12 I12 122.5(5)
B10 B12 I12 121.7(4)
O1A S1A C15A 107.2(12)
O1A S1A C14A 102.9(18)
C15A S1A C14A 98.5(16)
S1A C14A H14A 109.5
S1A C14A H14B 109.5
H14A C14A H14B 109.5
S1A C14A H14C 109.5
H14A C14A H14C 109.5
H14B C14A H14C 109.5
S1A C15A H15A 109.5
S1A C15A H15B 109.5
H15A C15A H15B 109.5
S1A C15A H15C 109.5
H15A C15A H15C 109.5
H15B C15A H15C 109.5
O1B C13B C14B 124.1(14)
O1B C13B C15B 119.5(13)
C14B C13B C15B 116.4(12)
C13B C14B H14D 109.5
C13B C14B H14E 109.5
H14D C14B H14E 109.5
C13B C14B H14F 109.5
H14D C14B H14F 109.5
H14E C14B H14F 109.5
C13B C15B H15D 109.5
C13B C15B H15E 109.5
H15D C15B H15E 109.5
C13B C15B H15F 109.5
H15D C15B H15F 109.5
H15E C15B H15F 109.5
O2A S2A C16A 104.6(8)
O2A S2A C17A 108.1(11)
C16A S2A C17A 102.3(10)
S2A C16A H16A 109.5
S2A C16A H16B 109.5
H16A C16A H16B 109.5
S2A C16A H16C 109.5
H16A C16A H16C 109.5
H16B C16A H16C 109.5
S2A C17A H17A 109.5
S2A C17A H17B 109.5
H17A C17A H17B 109.5
S2A C17A H17C 109.5
H17A C17A H17C 109.5
H17B C17A H17C 109.5
O2B S2B C17B 106.1(11)
O2B S2B C16B 105.0(11)
C17B S2B C16B 99.9(9)
S2B C16B H16D 109.5
S2B C16B H16E 109.5
H16D C16B H16E 109.5
S2B C16B H16F 109.5
H16D C16B H16F 109.5
H16E C16B H16F 109.5
S2B C17B H17D 109.5
S2B C17B H17E 109.5
H17D C17B H17E 109.5
S2B C17B H17F 109.5
H17D C17B H17F 109.5
H17E C17B H17F 109.5

loop_
_geom_bond_atom_site_label_1
_geom_bond_atom_site_label_2
_geom_bond_distance
I3 B3 2.131(7)
I4 B4 2.146(8)
I5 B5 2.128(8)
I6 B6 2.126(8)
I7 B7 2.133(8)
I8 B8 2.158(8)
I9 B9 2.139(7)
I10 B10 2.136(7)
I11 B11 2.136(8)
I12 B12 2.154(8)
C1 C2 1.640(9)
C1 B4 1.704(10)
C1 B5 1.720(9)
C1 B3 1.725(10)
C1 B6 1.733(9)
C1 H1 1.1200
C2 B7 1.714(11)
C2 B6 1.723(10)
C2 B11 1.730(9)
C2 B3 1.732(10)
C2 H2 1.1200
B3 B8 1.769(11)
B3 B4 1.780(11)
B3 B7 1.782(11)
B4 B8 1.779(12)
B4 B9 1.797(10)
B4 B5 1.818(10)
B5 B10 1.789(11)
B5 B9 1.806(12)
B5 B6 1.806(11)
B6 B11 1.800(12)
B6 B10 1.807(11)
B7 B8 1.777(11)
B7 B12 1.785(10)
B7 B11 1.793(10)
B8 B12 1.788(10)
B8 B9 1.795(10)
B9 B12 1.788(11)
B9 B10 1.809(10)
B10 B11 1.791(11)
B10 B12 1.793(11)
B11 B12 1.779(11)
S1A O1A 1.507(15)
S1A C15A 1.766(16)
S1A C14A 1.770(18)
C14A H14A 0.9800
C14A H14B 0.9800
C14A H14C 0.9800
C15A H15A 0.9800
C15A H15B 0.9800
C15A H15C 0.9800
O1B C13B 1.219(14)
C13B C14B 1.512(15)
C13B C15B 1.532(14)
C14B H14D 0.9800
C14B H14E 0.9800
C14B H14F 0.9800
C15B H15D 0.9800
C15B H15E 0.9800
C15B H15F 0.9800
S2A O2A 1.489(13)
S2A C16A 1.785(14)
S2A C17A 1.822(16)
C16A H16A 0.9800
C16A H16B 0.9800
C16A H16C 0.9800
C17A H17A 0.9800
C17A H17B 0.9800
C17A H17C 0.9800
S2B O2B 1.478(12)
S2B C17B 1.780(15)
S2B C16B 1.821(15)
C16B H16D 0.9800
C16B H16E 0.9800
C16B H16F 0.9800
C17B H17D 0.9800
C17B H17E 0.9800
C17B H17F 0.9800

loop_
_geom_hbond_atom_site_label_D
_geom_hbond_atom_site_label_H
_geom_hbond_atom_site_label_A
_geom_hbond_distance_DH
_geom_hbond_distance_HA
_geom_hbond_distance_DA
_geom_hbond_angle_DHA
C1 H1 O1A 1.12 1.82 2.92(2) 163.9
C1 H1 O1B 1.12 1.93 3.008(14) 159.9
C2 H2 O2A 1.12 1.81 2.926(14) 172.7
C2 H2 O2B 1.12 1.85 2.957(14) 168.9
